data_7226952
loop_
_publ_author_name
'Assim, K.'
'Melzer, M.'
'Korb, M.'
'R\"uffer, T.'
'Jakob, A.'
'Noll, J.'
'Georgi, C.'
'Schulz, S. E.'
'Lang, H.'

_publ_section_title
;
 Bis(\b-diketonato)- and allyl-(\b-diketonato)-palladium(ii) complexes:
 synthesis, characterization and MOCVD application
;
_journal_issue 104
_journal_name_full 'RSC Adv.'
_journal_page_first 102557
_journal_paper_doi 10.1039/C6RA22887A
_journal_volume 6
_journal_year 2016
_chemical_formula_moiety 'C16 H22 O4 Pd'
_chemical_formula_sum 'C16 H22 O4 Pd'
_chemical_formula_weight 384.74
_chemical_name_systematic
;
 ?
;
_space_group_crystal_system orthorhombic
_space_group_IT_number 61
_space_group_name_Hall '-P 2ac 2ab'
_space_group_name_H-M_alt 'P b c a'
_symmetry_space_group_name_Hall '-P 2ac 2ab'
_symmetry_space_group_name_H-M 'P b c a'
_atom_sites_solution_hydrogens geom
_atom_sites_solution_primary direct
_atom_sites_solution_secondary difmap
_audit_creation_method SHELXL-97
_audit_update_record
;
2016-10-12 deposited with the CCDC.
2016-10-19 downloaded from the CCDC.
;
_cell_angle_alpha 90.00
_cell_angle_beta 90.00
_cell_angle_gamma 90.00
_cell_formula_units_Z 4
_cell_length_a 14.4316(5)
_cell_length_b 6.5451(2)
_cell_length_c 15.6537(5)
_cell_measurement_reflns_used 1816
_cell_measurement_temperature 115
_cell_measurement_theta_max 24.9946
_cell_measurement_theta_min 2.9532
_cell_volume 1478.59(8)
_computing_cell_refinement
;
CrysAlisPro, Oxford Diffraction Ltd.,
Version 1.171.33.64 (release 22-03-2010 CrysAlis171 .NET)
(compiled Mar 22 2010,13:57:49)
;
_computing_data_collection
;
CrysAlisPro, Oxford Diffraction Ltd.,
Version 1.171.33.64 (release 22-03-2010 CrysAlis171 .NET)
(compiled Mar 22 2010,13:57:49)
;
_computing_data_reduction
;
CrysAlisPro, Oxford Diffraction Ltd.,
Version 1.171.33.64 (release 22-03-2010 CrysAlis171 .NET)
(compiled Mar 22 2010,13:57:49)
;
_computing_structure_refinement 'SHELXL-97 (Sheldrick, 1997)'
_computing_structure_solution 'SHELXS-2013 (Sheldrick, 2013)'
_diffrn_ambient_temperature 115
_diffrn_measured_fraction_theta_full 0.998
_diffrn_measured_fraction_theta_max 0.998
_diffrn_measurement_device_type 'oxford gemini s'
_diffrn_measurement_method '\w scans'
_diffrn_radiation_monochromator graphite
_diffrn_radiation_source 'fine-focus sealed tube'
_diffrn_radiation_type MoK\a
_diffrn_radiation_wavelength 0.71073
_diffrn_reflns_av_R_equivalents 0.0215
_diffrn_reflns_av_sigmaI/netI 0.0261
_diffrn_reflns_limit_h_max 10
_diffrn_reflns_limit_h_min -17
_diffrn_reflns_limit_k_max 7
_diffrn_reflns_limit_k_min -7
_diffrn_reflns_limit_l_max 18
_diffrn_reflns_limit_l_min -17
_diffrn_reflns_number 3634
_diffrn_reflns_theta_full 24.98
_diffrn_reflns_theta_max 24.98
_diffrn_reflns_theta_min 2.96
_exptl_absorpt_coefficient_mu 1.268
_exptl_absorpt_correction_T_max 1.00000
_exptl_absorpt_correction_T_min 0.79381
_exptl_absorpt_correction_type multi-scan
_exptl_absorpt_process_details
;
CrysAlisPro, Oxford Diffraction Ltd.,
Version 1.171.33.64 (release 22-03-2010 CrysAlis171 .NET)
(compiled Mar 22 2010,13:57:49)
Empirical absorption correction using spherical harmonics,
 implemented in SCALE3 ABSPACK scaling algorithm.
;
_exptl_crystal_colour yellow
_exptl_crystal_density_diffrn 1.728
_exptl_crystal_density_method 'not measured'
_exptl_crystal_description block
_exptl_crystal_F_000 784
_exptl_crystal_size_max 0.22
_exptl_crystal_size_mid 0.20
_exptl_crystal_size_min 0.18
_refine_diff_density_max 0.319
_refine_diff_density_min -0.473
_refine_diff_density_rms 0.069
_refine_ls_extinction_method none
_refine_ls_goodness_of_fit_ref 1.054
_refine_ls_hydrogen_treatment mixed
_refine_ls_matrix_type full
_refine_ls_number_parameters 97
_refine_ls_number_reflns 1296
_refine_ls_number_restraints 0
_refine_ls_restrained_S_all 1.054
_refine_ls_R_factor_all 0.0362
_refine_ls_R_factor_gt 0.0269
_refine_ls_shift/su_max 0.000
_refine_ls_shift/su_mean 0.000
_refine_ls_structure_factor_coef Fsqd
_refine_ls_weighting_details 'calc w=1/[\s^2^(Fo^2^)+(0.0283P)^2^+0.9027P] where P=(Fo^2^+2Fc^2^)/3'
_refine_ls_weighting_scheme calc
_refine_ls_wR_factor_gt 0.0626
_refine_ls_wR_factor_ref 0.0671
_reflns_number_gt 1037
_reflns_number_total 1296
_reflns_threshold_expression >2sigma(I)
_cod_data_source_file c6ra22887a2.cif
_cod_data_source_block colin007
_cod_database_code 7226952

loop_
_symmetry_equiv_pos_as_xyz
'x, y, z'
'-x+1/2, -y, z+1/2'
'-x, y+1/2, -z+1/2'
'x+1/2, -y+1/2, -z'
'-x, -y, -z'
'x-1/2, y, -z-1/2'
'x, -y-1/2, z-1/2'
'-x-1/2, y-1/2, z'

loop_
_atom_site_label
_atom_site_type_symbol
_atom_site_fract_x
_atom_site_fract_y
_atom_site_fract_z
_atom_site_U_iso_or_equiv
_atom_site_adp_type
_atom_site_occupancy
_atom_site_symmetry_multiplicity
_atom_site_calc_flag
_atom_site_refinement_flags
C1 C 0.6793(2) 0.4580(4) 0.40271(19) 0.0270(7) Uani 1 1 d .
H1A H 0.6763 0.3889 0.3487 0.040 Uiso 1 1 calc R
H1B H 0.7425 0.4630 0.4218 0.040 Uiso 1 1 calc R
H1C H 0.6559 0.5945 0.3965 0.040 Uiso 1 1 calc R
Pd1 Pd 0.5000 0.0000 0.5000 0.02016(14) Uani 1 2 d S
O2 O 0.51566(13) 0.1543(3) 0.60666(12) 0.0258(5) Uani 1 1 d .
O1 O 0.58390(13) 0.1827(3) 0.43666(12) 0.0244(5) Uani 1 1 d .
C2 C 0.62163(18) 0.3442(4) 0.46730(18) 0.0210(6) Uani 1 1 d .
C4 C 0.56526(18) 0.3161(4) 0.61550(17) 0.0203(6) Uani 1 1 d .
C3 C 0.61537(19) 0.4165(4) 0.55171(16) 0.0197(6) Uani 1 1 d .
C6 C 0.6370(2) 0.5500(4) 0.72784(18) 0.0287(7) Uani 1 1 d .
H6A H 0.6223 0.6143 0.7820 0.034 Uiso 1 1 calc R
H6B H 0.6974 0.4861 0.7328 0.034 Uiso 1 1 calc R
C5 C 0.5647(2) 0.3908(4) 0.70662(17) 0.0247(7) Uani 1 1 d .
H5A H 0.5738 0.2744 0.7441 0.030 Uiso 1 1 calc R
H5B H 0.5041 0.4473 0.7189 0.030 Uiso 1 1 calc R
C8 C 0.6670(2) 0.6130(4) 0.57314(18) 0.0254(7) Uani 1 1 d .
H8A H 0.7330 0.5843 0.5747 0.030 Uiso 1 1 calc R
H8B H 0.6563 0.7115 0.5279 0.030 Uiso 1 1 calc R
C7 C 0.6386(2) 0.7082(4) 0.65789(18) 0.0304(7) Uani 1 1 d .
H7A H 0.6819 0.8157 0.6728 0.037 Uiso 1 1 calc R
H7B H 0.5776 0.7688 0.6523 0.037 Uiso 1 1 calc R

loop_
_atom_site_aniso_label
_atom_site_aniso_U_11
_atom_site_aniso_U_22
_atom_site_aniso_U_33
_atom_site_aniso_U_23
_atom_site_aniso_U_13
_atom_site_aniso_U_12
C1 0.0306(17) 0.0301(15) 0.0203(16) -0.0006(13) 0.0028(14) -0.0042(14)
Pd1 0.0267(2) 0.0179(2) 0.0159(2) -0.00160(12) 0.00418(13) -0.00411(12)
O2 0.0366(12) 0.0215(10) 0.0193(10) -0.0017(9) 0.0055(9) -0.0084(9)
O1 0.0302(11) 0.0230(10) 0.0201(10) -0.0005(9) 0.0044(9) -0.0064(9)
C2 0.0187(14) 0.0218(14) 0.0225(14) 0.0021(13) 0.0004(12) 0.0011(12)
C4 0.0221(14) 0.0181(13) 0.0207(15) -0.0025(12) -0.0021(12) 0.0034(12)
C3 0.0215(14) 0.0193(13) 0.0183(15) 0.0035(12) -0.0021(12) 0.0015(12)
C6 0.0287(16) 0.0349(15) 0.0226(17) -0.0065(14) -0.0031(14) -0.0005(14)
C5 0.0340(16) 0.0223(15) 0.0178(15) 0.0010(12) -0.0004(13) -0.0018(13)
C8 0.0273(15) 0.0260(15) 0.0229(15) 0.0008(14) 0.0008(13) -0.0053(13)
C7 0.0349(17) 0.0249(14) 0.0315(16) -0.0054(14) -0.0012(15) -0.0101(13)

loop_
_atom_type_symbol
_atom_type_description
_atom_type_scat_dispersion_real
_atom_type_scat_dispersion_imag
_atom_type_scat_source
C C 0.0033 0.0016 'International Tables Vol C Tables 4.2.6.8 and 6.1.1.4'
O O 0.0106 0.0060 'International Tables Vol C Tables 4.2.6.8 and 6.1.1.4'
Pd Pd -0.9988 1.0072 'International Tables Vol C Tables 4.2.6.8 and 6.1.1.4'
H H 0.0000 0.0000 'International Tables Vol C Tables 4.2.6.8 and 6.1.1.4'

loop_
_geom_angle_atom_site_label_1
_geom_angle_atom_site_label_2
_geom_angle_atom_site_label_3
_geom_angle
_geom_angle_site_symmetry_1
_geom_angle_site_symmetry_3
C2 C1 H1A 109.5 . .
C2 C1 H1B 109.5 . .
H1A C1 H1B 109.5 . .
C2 C1 H1C 109.5 . .
H1A C1 H1C 109.5 . .
H1B C1 H1C 109.5 . .
O2 Pd1 O2 180.0 . 5_656
O2 Pd1 O1 87.42(7) . 5_656
O2 Pd1 O1 92.58(7) 5_656 5_656
O2 Pd1 O1 92.58(7) . .
O2 Pd1 O1 87.42(7) 5_656 .
O1 Pd1 O1 180.0 5_656 .
C4 O2 Pd1 125.38(18) . .
C2 O1 Pd1 124.98(18) . .
O1 C2 C3 127.0(3) . .
O1 C2 C1 113.0(2) . .
C3 C2 C1 120.0(2) . .
O2 C4 C3 126.8(2) . .
O2 C4 C5 111.5(2) . .
C3 C4 C5 121.7(2) . .
C4 C3 C2 123.1(2) . .
C4 C3 C8 119.5(2) . .
C2 C3 C8 117.4(2) . .
C7 C6 C5 108.9(2) . .
C7 C6 H6A 109.9 . .
C5 C6 H6A 109.9 . .
C7 C6 H6B 109.9 . .
C5 C6 H6B 109.9 . .
H6A C6 H6B 108.3 . .
C4 C5 C6 115.3(2) . .
C4 C5 H5A 108.4 . .
C6 C5 H5A 108.4 . .
C4 C5 H5B 108.4 . .
C6 C5 H5B 108.4 . .
H5A C5 H5B 107.5 . .
C7 C8 C3 113.9(2) . .
C7 C8 H8A 108.8 . .
C3 C8 H8A 108.8 . .
C7 C8 H8B 108.8 . .
C3 C8 H8B 108.8 . .
H8A C8 H8B 107.7 . .
C6 C7 C8 110.9(2) . .
C6 C7 H7A 109.5 . .
C8 C7 H7A 109.5 . .
C6 C7 H7B 109.5 . .
C8 C7 H7B 109.5 . .
H7A C7 H7B 108.1 . .

loop_
_geom_bond_atom_site_label_1
_geom_bond_atom_site_label_2
_geom_bond_distance
_geom_bond_site_symmetry_2
C1 C2 1.507(4) .
C1 H1A 0.9600 .
C1 H1B 0.9600 .
C1 H1C 0.9600 .
Pd1 O2 1.9644(19) .
Pd1 O2 1.9644(19) 5_656
Pd1 O1 1.9695(17) 5_656
Pd1 O1 1.9695(17) .
O2 C4 1.285(3) .
O1 C2 1.282(3) .
C2 C3 1.407(4) .
C4 C3 1.397(4) .
C4 C5 1.508(4) .
C3 C8 1.524(4) .
C6 C7 1.507(4) .
C6 C5 1.512(4) .
C6 H6A 0.9700 .
C6 H6B 0.9700 .
C5 H5A 0.9700 .
C5 H5B 0.9700 .
C8 C7 1.522(4) .
C8 H8A 0.9700 .
C8 H8B 0.9700 .
C7 H7A 0.9700 .
C7 H7B 0.9700 .

loop_
_geom_torsion_atom_site_label_1
_geom_torsion_atom_site_label_2
_geom_torsion_atom_site_label_3
_geom_torsion_atom_site_label_4
_geom_torsion
_geom_torsion_site_symmetry_1
O2 Pd1 O2 C4 -13(49) 5_656
O1 Pd1 O2 C4 -178.6(2) 5_656
O1 Pd1 O2 C4 1.4(2) .
O2 Pd1 O1 C2 -4.0(2) .
O2 Pd1 O1 C2 176.0(2) 5_656
O1 Pd1 O1 C2 177(100) 5_656
Pd1 O1 C2 C3 3.8(4) .
Pd1 O1 C2 C1 -177.61(17) .
Pd1 O2 C4 C3 1.8(4) .
Pd1 O2 C4 C5 -177.84(17) .
O2 C4 C3 C2 -3.4(4) .
C5 C4 C3 C2 176.2(2) .
O2 C4 C3 C8 177.2(2) .
C5 C4 C3 C8 -3.2(4) .
O1 C2 C3 C4 0.3(4) .
C1 C2 C3 C4 -178.2(3) .
O1 C2 C3 C8 179.7(2) .
C1 C2 C3 C8 1.2(4) .
O2 C4 C5 C6 166.9(2) .
C3 C4 C5 C6 -12.7(4) .
C7 C6 C5 C4 45.1(3) .
C4 C3 C8 C7 -14.6(4) .
C2 C3 C8 C7 166.0(2) .
C5 C6 C7 C8 -62.8(3) .
C3 C8 C7 C6 48.0(3) .
